data_7035528
loop_
_publ_author_name
'Waerder, Benedikt'
'Steinhauer, Simon'
'Bader, Julia'
'Neumann, Beate'
'Stammler, Hans-Georg'
'Vishnevskiy, Yury V.'
'Hoge, Berthold'
'Mitzel, Norbert W.'

_publ_section_title
;
 Pentafluoroethyl-substituted \a-silanes: model compounds for new
 insights.
;
_journal_issue 29
_journal_name_full 'Dalton transactions (Cambridge, England : 2003)'
_journal_page_first 13347
_journal_page_last 13358
_journal_paper_doi 10.1039/c5dt02010g
_journal_volume 44
_journal_year 2015
_chemical_formula_moiety 'C9 H8 F15 N Si'
_chemical_formula_sum 'C9 H8 F15 N Si'
_chemical_formula_weight 443.25
_chemical_name_systematic
;
 ? 
;
_space_group_crystal_system monoclinic
_space_group_IT_number 14
_space_group_name_Hall '-P 2yn'
_space_group_name_H-M_alt 'P 1 21/n 1'
_symmetry_space_group_name_Hall '-P 2yn'
_symmetry_space_group_name_H-M 'P 1 21/n 1'
_atom_sites_solution_hydrogens geom
_atom_sites_solution_primary direct
_atom_sites_solution_secondary difmap
_audit_creation_date 2014-03-07
_audit_creation_method
;
  Olex2 1.2-ac2
  (compiled 2012.03.27 svn.r2268, GUI svn.r4156)
;
_audit_update_record
;
2015-05-20 deposited with the CCDC.
2015-06-24 downloaded from the CCDC.
;
_cell_angle_alpha 90.00
_cell_angle_beta 92.425(4)
_cell_angle_gamma 90.00
_cell_formula_units_Z 4
_cell_length_a 7.6077(3)
_cell_length_b 15.7881(7)
_cell_length_c 12.7448(6)
_cell_measurement_reflns_used 5970
_cell_measurement_temperature 100.01(10)
_cell_measurement_theta_max 27.7340
_cell_measurement_theta_min 2.9580
_cell_volume 1529.42(12)
_computing_cell_refinement
;
CrysAlisPro, Agilent Technologies,
Version 1.171.36.28 (release 01-02-2013 CrysAlis171 .NET)
(compiled Feb  1 2013,16:14:44)
;
_computing_data_collection
;
CrysAlisPro, Agilent Technologies,
Version 1.171.36.28 (release 01-02-2013 CrysAlis171 .NET)
(compiled Feb  1 2013,16:14:44)
;
_computing_data_reduction
;
CrysAlisPro, Agilent Technologies,
Version 1.171.36.28 (release 01-02-2013 CrysAlis171 .NET)
(compiled Feb  1 2013,16:14:44)
;
_computing_molecular_graphics
;
O. V. Dolomanov, L. J. Bourhis, R. J. Gildea, J. A. K. Howard and H. Puschmann,
OLEX2: a complete structure solution, refinement and analysis program.
J. Appl. Cryst. (2009). 42, 339-341.
;
_computing_publication_material
;
O. V. Dolomanov, L. J. Bourhis, R. J. Gildea, J. A. K. Howard and H. Puschmann,
OLEX2: a complete structure solution, refinement and analysis program.
J. Appl. Cryst. (2009). 42, 339-341.
;
_computing_structure_refinement
;
SHELXH, G.M. Sheldrick, Acta Cryst.
(2008). A64, 112-122
;
_computing_structure_solution
;
SHELXS, G.M. Sheldrick, Acta Cryst.
(2008). A64, 112-122
;
_diffrn_ambient_temperature 100.01(10)
_diffrn_detector_area_resol_mean 16.1901
_diffrn_measured_fraction_theta_full 0.9989
_diffrn_measured_fraction_theta_max 0.8567
_diffrn_measurement_details
;
  1 omega  -35.00   52.00   1.0000   20.0000
omega____ theta____ kappa____ phi______ frames
    -      -16.7120   57.0000 -180.0000 87

  2 omega  -80.00  -14.00   1.0000   20.0000
omega____ theta____ kappa____ phi______ frames
    -      -16.7120  139.0000  -81.4378 66

  3 omega  -59.00  -34.00   1.0000   20.0000
omega____ theta____ kappa____ phi______ frames
    -      -16.7120  178.0000 -120.0000 25

  4 omega    4.00   77.00   1.0000   20.0000
omega____ theta____ kappa____ phi______ frames
    -       16.7120   57.0000  -30.0000 73

  5 omega  -52.00   27.00   1.0000   20.0000
omega____ theta____ kappa____ phi______ frames
    -       16.7120  -57.0000   60.0000 79

  6 omega  -20.00   57.00   1.0000   20.0000
omega____ theta____ kappa____ phi______ frames
    -       16.7120  -99.0000  -90.0000 77

  7 omega   28.00   66.00   1.0000   20.0000
omega____ theta____ kappa____ phi______ frames
    -       16.7120 -115.0000  115.0000 38

  8 omega    4.00   87.00   1.0000   20.0000
omega____ theta____ kappa____ phi______ frames
    -       16.7120   38.0000 -180.0000 83

  9 omega    4.00   71.00   1.0000   20.0000
omega____ theta____ kappa____ phi______ frames
    -       16.7120   57.0000 -120.0000 67

 10 omega   -8.00   10.00   1.0000   20.0000
omega____ theta____ kappa____ phi______ frames
    -       16.7120   77.0000   60.0000 18
;
_diffrn_measurement_device_type 'SuperNova, Single source at offset, Eos'
_diffrn_measurement_method '\w scans'
_diffrn_orient_matrix_UB_11 0.0266832000
_diffrn_orient_matrix_UB_12 0.0417726000
_diffrn_orient_matrix_UB_13 -0.0123127000
_diffrn_orient_matrix_UB_21 0.0345565000
_diffrn_orient_matrix_UB_22 -0.0148903000
_diffrn_orient_matrix_UB_23 -0.0474183000
_diffrn_orient_matrix_UB_31 -0.0824100000
_diffrn_orient_matrix_UB_32 0.0072560000
_diffrn_orient_matrix_UB_33 -0.0265574000
_diffrn_radiation_monochromator mirror
_diffrn_radiation_type 'Mo K\a'
_diffrn_radiation_wavelength 0.7107
_diffrn_reflns_av_R_equivalents 0.0430
_diffrn_reflns_av_unetI/netI 0.0337
_diffrn_reflns_limit_h_max 9
_diffrn_reflns_limit_h_min -9
_diffrn_reflns_limit_k_max 18
_diffrn_reflns_limit_k_min -18
_diffrn_reflns_limit_l_max 14
_diffrn_reflns_limit_l_min -15
_diffrn_reflns_number 16214
_diffrn_reflns_theta_full 24.9737
_diffrn_reflns_theta_max 28.9790
_diffrn_reflns_theta_min 2.58
_diffrn_source 'SuperNova (Mo) X-ray Source'
_exptl_absorpt_coefficient_mu 0.317
_exptl_absorpt_correction_T_max 1.652
_exptl_absorpt_correction_T_min 0.982
_exptl_absorpt_correction_type gaussian
_exptl_absorpt_process_details
;
CrysAlisPro, Agilent Technologies,
Version 1.171.36.28 (release 01-02-2013 CrysAlis171 .NET)
(compiled Feb  1 2013,16:14:44)
Numerical absorption correction based on gaussian integration over
            a multifaceted crystal model
;
_exptl_crystal_colour colourless
_exptl_crystal_colour_primary colourless
_exptl_crystal_density_diffrn 1.925
_exptl_crystal_density_method 'not measured'
_exptl_crystal_F_000 872
_exptl_crystal_preparation 'in situ grown at 155K and cooled down to 100K with 20 K/h.'
_exptl_crystal_size_max 0.3096
_exptl_crystal_size_mid 0.1906
_exptl_crystal_size_min 0.1808
_refine_diff_density_max 0.399
_refine_diff_density_min -0.292
_refine_diff_density_rms 0.063
_refine_ls_extinction_method none
_refine_ls_goodness_of_fit_ref 1.095
_refine_ls_hydrogen_treatment mixed
_refine_ls_matrix_type full
_refine_ls_number_parameters 267
_refine_ls_number_reflns 2685
_refine_ls_number_restraints 0
_refine_ls_restrained_S_all 1.095
_refine_ls_R_factor_all 0.0567
_refine_ls_R_factor_gt 0.0407
_refine_ls_shift/su_max 0.000
_refine_ls_shift/su_mean 0.000
_refine_ls_structure_factor_coef Fsqd
_refine_ls_weighting_details 'calc w=1/[\s^2^(Fo^2^)+(0.0376P)^2^+1.7687P] where P=(Fo^2^+2Fc^2^)/3'
_refine_ls_weighting_scheme calc
_refine_ls_wR_factor_gt 0.0944
_refine_ls_wR_factor_ref 0.1040
_reflns_number_gt 2142
_reflns_number_total 2685
_reflns_threshold_expression >2sigma(I)
_cod_data_source_file c5dt02010g2.cif
_cod_data_source_block compound3
_cod_depositor_comments 'Adding full bibliography for 7035526--7035529.cif.'
_cod_original_cell_volume 1529.41(12)
_cod_database_code 7035528
_chemical_oxdiff_formula 'C9 H8 F15 N Si'
_reflns_odcompleteness_completeness 99.89
_reflns_odcompleteness_iscentric 1
_reflns_odcompleteness_theta 24.97

loop_
_space_group_symop_id
_space_group_symop_operation_xyz
1 'x, y, z'
2 '-x+1/2, y+1/2, -z+1/2'
3 '-x, -y, -z'
4 'x-1/2, -y-1/2, z-1/2'

loop_
_atom_site_label
_atom_site_type_symbol
_atom_site_fract_x
_atom_site_fract_y
_atom_site_fract_z
_atom_site_U_iso_or_equiv
_atom_site_adp_type
_atom_site_occupancy
_atom_site_symmetry_multiplicity
_atom_site_calc_flag
Si1 Si 0.26402(9) 0.24766(5) 0.49135(6) 0.0208(2) Uani 1 1 d
F1 F 0.1837(2) 0.23494(11) 0.28115(14) 0.0337(4) Uani 1 1 d
F2 F 0.3565(2) 0.13561(11) 0.34594(14) 0.0338(4) Uani 1 1 d
F3 F 0.0556(2) 0.07440(12) 0.44898(16) 0.0444(5) Uani 1 1 d
F4 F 0.0586(3) 0.06965(13) 0.28061(17) 0.0515(6) Uani 1 1 d
F5 F -0.0957(2) 0.16368(12) 0.35586(16) 0.0421(5) Uani 1 1 d
F6 F -0.0650(2) 0.24933(10) 0.55178(14) 0.0316(4) Uani 1 1 d
F7 F -0.0245(2) 0.34274(10) 0.42753(13) 0.0319(4) Uani 1 1 d
F8 F -0.1074(2) 0.40454(12) 0.62103(15) 0.0397(5) Uani 1 1 d
F9 F 0.1419(3) 0.44628(11) 0.56757(17) 0.0455(5) Uani 1 1 d
F10 F 0.1317(2) 0.35021(13) 0.68855(15) 0.0447(5) Uani 1 1 d
F11 F 0.4840(3) 0.36969(12) 0.55061(15) 0.0442(5) Uani 1 1 d
F12 F 0.6011(2) 0.27899(12) 0.44352(17) 0.0452(5) Uani 1 1 d
F13 F 0.2898(2) 0.43064(12) 0.37075(17) 0.0488(6) Uani 1 1 d
F14 F 0.4506(3) 0.35121(12) 0.27834(15) 0.0449(5) Uani 1 1 d
F15 F 0.5718(2) 0.44481(11) 0.37972(16) 0.0449(5) Uani 1 1 d
N1 N 0.3969(3) 0.09841(14) 0.5872(2) 0.0259(6) Uani 1 1 d
C1 C 0.2109(4) 0.18206(18) 0.3659(2) 0.0254(6) Uani 1 1 d
C2 C 0.0547(4) 0.12088(19) 0.3627(3) 0.0321(7) Uani 1 1 d
C3 C 0.0500(4) 0.30975(18) 0.5172(2) 0.0250(6) Uani 1 1 d
C4 C 0.0539(4) 0.37908(19) 0.5999(3) 0.0311(7) Uani 1 1 d
C5 C 0.4536(4) 0.32484(18) 0.4601(3) 0.0276(7) Uani 1 1 d
C6 C 0.4403(4) 0.38937(19) 0.3712(3) 0.0302(7) Uani 1 1 d
C7 C 0.3237(4) 0.18158(18) 0.6092(2) 0.0258(7) Uani 1 1 d
H7A H 0.204(4) 0.1775(19) 0.644(3) 0.036(9) Uiso 1 1 d
H7B H 0.389(4) 0.213(2) 0.658(3) 0.033(9) Uiso 1 1 d
C8 C 0.5841(4) 0.1023(2) 0.5707(3) 0.0334(7) Uani 1 1 d
H8A H 0.613(4) 0.138(2) 0.510(3) 0.043(10) Uiso 1 1 d
H8B H 0.653(4) 0.127(2) 0.630(3) 0.043(10) Uiso 1 1 d
H8C H 0.628(4) 0.044(2) 0.560(3) 0.032(8) Uiso 1 1 d
C9 C 0.3624(5) 0.0404(2) 0.6737(3) 0.0362(8) Uani 1 1 d
H9A H 0.430(4) 0.059(2) 0.740(3) 0.039(9) Uiso 1 1 d
H9B H 0.400(5) -0.017(3) 0.655(3) 0.055(11) Uiso 1 1 d
H9C H 0.242(4) 0.0376(18) 0.682(2) 0.026(8) Uiso 1 1 d

loop_
_atom_site_aniso_label
_atom_site_aniso_U_11
_atom_site_aniso_U_22
_atom_site_aniso_U_33
_atom_site_aniso_U_23
_atom_site_aniso_U_13
_atom_site_aniso_U_12
Si1 0.0202(4) 0.0220(4) 0.0201(5) -0.0001(3) -0.0016(3) 0.0002(3)
F1 0.0426(10) 0.0371(10) 0.0208(10) 0.0063(7) -0.0058(8) -0.0039(8)
F2 0.0338(9) 0.0399(10) 0.0277(11) -0.0071(8) 0.0017(7) 0.0074(8)
F3 0.0480(11) 0.0404(11) 0.0439(13) 0.0120(9) -0.0073(9) -0.0182(9)
F4 0.0591(13) 0.0494(12) 0.0457(14) -0.0236(10) -0.0015(10) -0.0167(10)
F5 0.0292(10) 0.0459(11) 0.0500(13) -0.0013(9) -0.0117(9) -0.0059(8)
F6 0.0226(8) 0.0353(9) 0.0372(11) 0.0050(8) 0.0032(7) -0.0022(7)
F7 0.0307(9) 0.0380(10) 0.0264(10) 0.0042(8) -0.0051(7) 0.0070(7)
F8 0.0366(10) 0.0447(11) 0.0382(12) -0.0022(9) 0.0069(8) 0.0157(8)
F9 0.0512(12) 0.0324(10) 0.0537(14) -0.0133(9) 0.0119(10) -0.0054(9)
F10 0.0474(11) 0.0580(12) 0.0279(11) -0.0124(9) -0.0100(9) 0.0200(9)
F11 0.0529(12) 0.0466(11) 0.0322(12) -0.0019(9) -0.0103(9) -0.0223(9)
F12 0.0237(9) 0.0413(11) 0.0706(16) 0.0165(10) 0.0031(9) 0.0041(8)
F13 0.0402(11) 0.0446(11) 0.0624(15) 0.0239(10) 0.0118(10) 0.0127(9)
F14 0.0524(12) 0.0517(12) 0.0310(12) 0.0024(9) 0.0065(9) -0.0116(9)
F15 0.0461(11) 0.0364(10) 0.0524(14) 0.0080(9) 0.0038(10) -0.0177(9)
N1 0.0289(13) 0.0237(13) 0.0248(15) 0.0009(10) -0.0006(10) 0.0025(10)
C1 0.0303(16) 0.0259(15) 0.0200(17) 0.0014(12) -0.0002(12) 0.0026(12)
C2 0.0370(18) 0.0292(16) 0.029(2) -0.0025(14) -0.0067(14) -0.0034(13)
C3 0.0251(15) 0.0275(15) 0.0221(17) 0.0051(12) -0.0037(12) 0.0009(12)
C4 0.0322(16) 0.0338(17) 0.0273(19) -0.0021(13) 0.0029(13) 0.0066(13)
C5 0.0240(15) 0.0278(15) 0.0307(19) -0.0011(13) -0.0034(13) -0.0006(12)
C6 0.0278(16) 0.0289(16) 0.034(2) 0.0037(14) 0.0049(13) -0.0032(13)
C7 0.0289(16) 0.0251(15) 0.0231(18) -0.0012(12) -0.0030(13) 0.0028(12)
C8 0.0302(17) 0.0344(18) 0.036(2) 0.0003(15) 0.0006(15) 0.0050(14)
C9 0.048(2) 0.0286(18) 0.032(2) 0.0055(14) 0.0062(17) 0.0072(15)

loop_
_atom_type_symbol
_atom_type_description
_atom_type_scat_dispersion_real
_atom_type_scat_dispersion_imag
_atom_type_scat_source
C C 0.0033 0.0016 'International Tables Vol C Tables 4.2.6.8 and 6.1.1.4'
H H 0.0000 0.0000 'International Tables Vol C Tables 4.2.6.8 and 6.1.1.4'
F F 0.0171 0.0103 'International Tables Vol C Tables 4.2.6.8 and 6.1.1.4'
N N 0.0061 0.0033 'International Tables Vol C Tables 4.2.6.8 and 6.1.1.4'
Si Si 0.0817 0.0704 'International Tables Vol C Tables 4.2.6.8 and 6.1.1.4'

loop_
_exptl_crystal_face_index_h
_exptl_crystal_face_index_k
_exptl_crystal_face_index_l
_exptl_crystal_face_perp_dist
_exptl_oxdiff_crystal_face_indexfrac_h
_exptl_oxdiff_crystal_face_indexfrac_k
_exptl_oxdiff_crystal_face_indexfrac_l
_exptl_oxdiff_crystal_face_x
_exptl_oxdiff_crystal_face_y
_exptl_oxdiff_crystal_face_z
2 -18 -11 0.0934 2.0000 -18.0000 -11.0000 -0.5631 0.8587 -0.0033
-2 18 11 0.0934 -2.0000 18.0000 11.0000 0.5631 -0.8587 0.0033
6 13 -12 0.0968 6.0000 13.0000 -12.0000 0.8509 0.5828 -0.0814
-6 -13 12 0.0968 -6.0000 -13.0000 12.0000 -0.8509 -0.5828 0.0814
-9 4 -8 0.1500 -9.0000 4.0000 -8.0000 0.0254 0.0088 0.9832
9 -4 8 0.1500 9.0000 -4.0000 8.0000 -0.0254 -0.0088 -0.9832
-5 5 15 0.0953 -5.0000 5.0000 15.0000 -0.1092 -0.9585 0.0500
5 -5 -15 0.0953 5.0000 -5.0000 -15.0000 0.1092 0.9585 -0.0500
-3 -21 2 0.0904 -3.0000 -21.0000 2.0000 -0.9819 0.1142 0.0417
3 21 -2 0.0904 3.0000 21.0000 -2.0000 0.9819 -0.1142 -0.0417

loop_
_geom_angle_atom_site_label_1
_geom_angle_atom_site_label_2
_geom_angle_atom_site_label_3
_geom_angle
C1 Si1 C3 105.27(12)
C1 Si1 C5 107.34(13)
C3 Si1 C5 110.71(13)
C7 Si1 C1 113.62(13)
C7 Si1 C3 108.82(13)
C7 Si1 C5 110.95(13)
C7 N1 C9 109.7(2)
C8 N1 C7 112.0(2)
C8 N1 C9 110.1(3)
F1 C1 Si1 110.12(18)
F1 C1 C2 105.8(2)
F2 C1 Si1 107.45(18)
F2 C1 F1 106.1(2)
F2 C1 C2 107.0(2)
C2 C1 Si1 119.7(2)
F3 C2 F4 108.6(3)
F3 C2 F5 108.1(3)
F3 C2 C1 110.6(2)
F4 C2 F5 107.9(2)
F4 C2 C1 111.3(3)
F5 C2 C1 110.2(2)
F6 C3 Si1 104.65(17)
F6 C3 C4 105.7(2)
F7 C3 Si1 112.0(2)
F7 C3 F6 106.7(2)
F7 C3 C4 107.6(2)
C4 C3 Si1 119.3(2)
F8 C4 F9 107.6(2)
F8 C4 F10 108.2(3)
F8 C4 C3 111.5(2)
F9 C4 F10 108.9(3)
F9 C4 C3 110.8(3)
F10 C4 C3 109.7(2)
F11 C5 Si1 104.7(2)
F11 C5 C6 106.6(2)
F12 C5 Si1 108.83(18)
F12 C5 F11 107.3(2)
F12 C5 C6 105.6(2)
C6 C5 Si1 123.0(2)
F13 C6 F14 107.7(3)
F13 C6 F15 109.0(2)
F13 C6 C5 111.4(3)
F14 C6 C5 110.7(2)
F15 C6 F14 107.3(2)
F15 C6 C5 110.7(3)
Si1 C7 H7A 101.3(18)
Si1 C7 H7B 110(2)
N1 C7 Si1 115.5(2)
N1 C7 H7A 112.2(17)
N1 C7 H7B 114.5(19)
H7A C7 H7B 101(3)
N1 C8 H8A 113(2)
N1 C8 H8B 114(2)
N1 C8 H8C 108.5(18)
H8A C8 H8B 104(3)
H8A C8 H8C 110(3)
H8B C8 H8C 107(3)
N1 C9 H9A 109.7(19)
N1 C9 H9B 109(2)
N1 C9 H9C 109.0(19)
H9A C9 H9B 110(3)
H9A C9 H9C 113(3)
H9B C9 H9C 107(3)

loop_
_geom_bond_atom_site_label_1
_geom_bond_atom_site_label_2
_geom_bond_distance
Si1 C1 1.933(3)
Si1 C3 1.941(3)
Si1 C5 1.942(3)
Si1 C7 1.869(3)
F1 C1 1.374(3)
F2 C1 1.362(3)
F3 C2 1.321(4)
F4 C2 1.324(4)
F5 C2 1.329(4)
F6 C3 1.379(3)
F7 C3 1.358(3)
F8 C4 1.329(3)
F9 C4 1.329(4)
F10 C4 1.333(4)
F11 C5 1.364(4)
F12 C5 1.359(3)
F13 C6 1.317(3)
F14 C6 1.333(4)
F15 C6 1.330(3)
N1 C7 1.458(4)
N1 C8 1.450(4)
N1 C9 1.466(4)
C1 C2 1.530(4)
C3 C4 1.519(4)
C5 C6 1.524(4)
C7 H7A 1.03(3)
C7 H7B 0.93(3)
C8 H8A 0.99(4)
C8 H8B 0.98(4)
C8 H8C 0.99(3)
C9 H9A 1.01(4)
C9 H9B 0.98(4)
C9 H9C 0.93(3)
